data_4106646
loop_
_publ_author_name
'Wei Luo'
'Lev N. Zakharov'
'Shih-Yuan Liu'

_publ_section_title
;
 1,2-BN Cyclohexane: Synthesis, Structure, Dynamics, and Reactivity
;
_journal_name_full 'Journal of the American Chemical Society'
_journal_page_first 13006
_journal_page_last 13009
_journal_paper_doi 10.1021/ja206497x
_journal_volume 133
_journal_year 2011
_chemical_formula_sum 'C12 H24 B3 N3'
_chemical_formula_weight 242.77
_chemical_name_systematic
;
 ?
;
_space_group_IT_number 15
_symmetry_cell_setting monoclinic
_symmetry_space_group_name_Hall '-C 2yc'
_symmetry_space_group_name_H-M 'C 1 2/c 1'
_atom_sites_solution_hydrogens geom
_atom_sites_solution_primary direct
_atom_sites_solution_secondary difmap
_audit_creation_method SHELXLTL
_cell_angle_alpha 90.00
_cell_angle_beta 94.914(3)
_cell_angle_gamma 90.00
_cell_formula_units_Z 8
_cell_length_a 10.2172(15)
_cell_length_b 17.694(3)
_cell_length_c 15.240(2)
_cell_measurement_reflns_used 2459
_cell_measurement_temperature 173(2)
_cell_measurement_theta_max 27.91
_cell_measurement_theta_min 2.30
_cell_volume 2745.0(7)
_computing_cell_refinement 'Bruker SAINT'
_computing_data_collection 'Bruker SMART'
_computing_data_reduction 'Bruker SAINT'
_computing_molecular_graphics 'Bruker SHELXTL'
_computing_publication_material 'Bruker SHELXTL'
_computing_structure_refinement 'Bruker SHELXTL'
_computing_structure_solution 'Bruker SHELXTL'
_diffrn_ambient_temperature 173(2)
_diffrn_measured_fraction_theta_full 1.000
_diffrn_measured_fraction_theta_max 1.000
_diffrn_measurement_device_type 'Bruker Apex CCD area detector'
_diffrn_measurement_method 'phi and omega scans'
_diffrn_radiation_monochromator graphite
_diffrn_radiation_source 'fine-focus sealed tube'
_diffrn_radiation_type MoK\a
_diffrn_radiation_wavelength 0.71073
_diffrn_reflns_av_R_equivalents 0.0274
_diffrn_reflns_av_sigmaI/netI 0.0193
_diffrn_reflns_limit_h_max 12
_diffrn_reflns_limit_h_min -12
_diffrn_reflns_limit_k_max 21
_diffrn_reflns_limit_k_min -21
_diffrn_reflns_limit_l_max 18
_diffrn_reflns_limit_l_min -18
_diffrn_reflns_number 13017
_diffrn_reflns_theta_full 24.99
_diffrn_reflns_theta_max 24.99
_diffrn_reflns_theta_min 2.30
_exptl_absorpt_coefficient_mu 0.067
_exptl_absorpt_correction_T_max 0.9946
_exptl_absorpt_correction_T_min 0.9846
_exptl_absorpt_correction_type multi-scan
_exptl_absorpt_process_details SADABS
_exptl_crystal_colour colorless
_exptl_crystal_density_diffrn 1.175
_exptl_crystal_description block
_exptl_crystal_F_000 1056
_exptl_crystal_size_max 0.23
_exptl_crystal_size_mid 0.12
_exptl_crystal_size_min 0.08
_refine_diff_density_max 0.676
_refine_diff_density_min -0.425
_refine_diff_density_rms 0.055
_refine_ls_extinction_method none
_refine_ls_goodness_of_fit_ref 1.056
_refine_ls_hydrogen_treatment constr
_refine_ls_matrix_type full
_refine_ls_number_parameters 201
_refine_ls_number_reflns 2411
_refine_ls_number_restraints 0
_refine_ls_restrained_S_all 1.056
_refine_ls_R_factor_all 0.0956
_refine_ls_R_factor_gt 0.0773
_refine_ls_shift/su_max 0.001
_refine_ls_shift/su_mean 0.000
_refine_ls_structure_factor_coef Fsqd
_refine_ls_weighting_details 'calc w=1/[\s^2^(Fo^2^)+(0.1086P)^2^+4.6084P] where P=(Fo^2^+2Fc^2^)/3'
_refine_ls_weighting_scheme calc
_refine_ls_wR_factor_gt 0.2144
_refine_ls_wR_factor_ref 0.2329
_reflns_number_gt 1833
_reflns_number_total 2411
_reflns_threshold_expression >2sigma(I)
_cod_data_source_file ja206497x_si_005.cif
_cod_data_source_block liu99
_cod_database_code 4106646

loop_
_symmetry_equiv_pos_as_xyz
'x, y, z'
'-x, y, -z+1/2'
'x+1/2, y+1/2, z'
'-x+1/2, y+1/2, -z+1/2'
'-x, -y, -z'
'x, -y, z-1/2'
'-x+1/2, -y+1/2, -z'
'x+1/2, -y+1/2, z-1/2'

loop_
_atom_site_label
_atom_site_type_symbol
_atom_site_fract_x
_atom_site_fract_y
_atom_site_fract_z
_atom_site_U_iso_or_equiv
_atom_site_adp_type
_atom_site_occupancy
_atom_site_symmetry_multiplicity
_atom_site_calc_flag
_atom_site_refinement_flags
_atom_site_disorder_assembly
_atom_site_disorder_group
N1 N 0.3492(2) 0.25899(12) 0.12659(13) 0.0294(6) Uani 0.50 1 d P A 1
B1 B 0.4652(2) 0.21345(13) 0.12210(14) 0.0310(6) Uani 0.50 1 d P A 1
N2 N 0.2142(2) 0.14269(13) 0.12721(14) 0.0314(6) Uani 0.50 1 d P A 1
B2 B 0.3288(2) 0.09788(13) 0.12582(14) 0.0328(6) Uani 0.50 1 d P A 1
N3 N 0.4556(2) 0.13357(13) 0.12186(14) 0.0317(6) Uani 0.50 1 d P A 1
B3 B 0.2243(2) 0.22390(13) 0.12910(14) 0.0305(6) Uani 0.50 1 d P A 1
B1A B 0.3492(2) 0.25899(12) 0.12659(13) 0.0294(6) Uani 0.50 1 d P A 2
N1A N 0.4652(2) 0.21345(13) 0.12210(14) 0.0310(6) Uani 0.50 1 d P A 2
B2A B 0.2142(2) 0.14269(13) 0.12721(14) 0.0314(6) Uani 0.50 1 d P A 2
N2A N 0.3288(2) 0.09788(13) 0.12582(14) 0.0328(6) Uani 0.50 1 d P A 2
B3A B 0.4556(2) 0.13357(13) 0.12186(14) 0.0317(6) Uani 0.50 1 d P A 2
N3A N 0.2243(2) 0.22390(13) 0.12910(14) 0.0305(6) Uani 0.50 1 d P A 2
C1 C 0.3616(3) 0.34505(15) 0.12905(18) 0.0432(7) Uani 1 1 d . . .
H1A H 0.4134 0.3597 0.1843 0.052 Uiso 1 1 calc R A 1
H1B H 0.4113 0.3614 0.0794 0.052 Uiso 1 1 calc R A 1
C2 C 0.2338(4) 0.3867(2) 0.1237(3) 0.0879(13) Uani 1 1 d . A .
H2A H 0.2493 0.4364 0.1527 0.105 Uiso 1 1 calc R . .
H2B H 0.2068 0.3965 0.0608 0.105 Uiso 1 1 calc R . .
C3 C 0.1292(4) 0.3524(2) 0.1605(4) 0.0932(15) Uani 1 1 d . . .
H3A H 0.0493 0.3828 0.1446 0.112 Uiso 1 1 calc R A .
H3B H 0.1464 0.3543 0.2253 0.112 Uiso 1 1 calc R . .
C4 C 0.1002(3) 0.27185(15) 0.13423(19) 0.0446(7) Uani 1 1 d . A .
H4A H 0.0490 0.2713 0.0761 0.053 Uiso 1 1 calc R B 1
H4B H 0.0452 0.2488 0.1774 0.053 Uiso 1 1 calc R B 1
C5 C 0.0786(3) 0.10561(17) 0.12797(19) 0.0496(8) Uani 0.564(14) 1 d P A 1
H5A H 0.0262 0.1344 0.1683 0.059 Uiso 0.564(14) 1 calc PR A 1
H5B H 0.0330 0.1091 0.0681 0.059 Uiso 0.564(14) 1 calc PR A 1
C6 C 0.0828(7) 0.0234(4) 0.1562(9) 0.064(3) Uani 0.564(14) 1 d P A 1
H6A H 0.1127 0.0195 0.2196 0.077 Uiso 0.564(14) 1 calc PR A 1
H6B H -0.0060 0.0008 0.1469 0.077 Uiso 0.564(14) 1 calc PR A 1
C7 C 0.1755(8) -0.0176(5) 0.1027(8) 0.064(2) Uani 0.564(14) 1 d P A 1
H7A H 0.1500 -0.0092 0.0393 0.077 Uiso 0.564(14) 1 calc PR A 1
H7B H 0.1709 -0.0725 0.1145 0.077 Uiso 0.564(14) 1 calc PR A 1
C8 C 0.3196(3) 0.01105(15) 0.12581(19) 0.0502(8) Uani 0.564(14) 1 d P A 1
H8A H 0.3522 -0.0082 0.1847 0.060 Uiso 0.564(14) 1 calc PR A 1
H8B H 0.3769 -0.0096 0.0824 0.060 Uiso 0.564(14) 1 calc PR A 1
C5A C 0.0786(3) 0.10561(17) 0.12797(19) 0.0496(8) Uani 0.436(14) 1 d P A 2
H5AA H 0.0503 0.1075 0.1884 0.059 Uiso 0.436(14) 1 calc PR A 2
H5AB H 0.0142 0.1345 0.0891 0.059 Uiso 0.436(14) 1 calc PR A 2
C6A C 0.0795(8) 0.0236(5) 0.0972(9) 0.053(3) Uani 0.436(14) 1 d P A 2
H6AA H 0.0943 0.0212 0.0339 0.064 Uiso 0.436(14) 1 calc PR A 2
H6AB H -0.0057 -0.0008 0.1056 0.064 Uiso 0.436(14) 1 calc PR A 2
C7A C 0.1915(9) -0.0171(5) 0.1525(9) 0.053(3) Uani 0.436(14) 1 d P A 2
H7AA H 0.1850 -0.0071 0.2159 0.063 Uiso 0.436(14) 1 calc PR A 2
H7AB H 0.1848 -0.0724 0.1427 0.063 Uiso 0.436(14) 1 calc PR A 2
C8A C 0.3196(3) 0.01105(15) 0.12581(19) 0.0502(8) Uani 0.436(14) 1 d P A 2
H8AA H 0.3324 -0.0079 0.0660 0.060 Uiso 0.436(14) 1 calc PR A 2
H8AB H 0.3914 -0.0096 0.1667 0.060 Uiso 0.436(14) 1 calc PR A 2
C9 C 0.5769(3) 0.08441(17) 0.1161(2) 0.0497(7) Uani 0.349(13) 1 d P A 1
H9A H 0.5720 0.0422 0.1584 0.060 Uiso 0.349(13) 1 calc PR A 1
H9B H 0.5724 0.0620 0.0564 0.060 Uiso 0.349(13) 1 calc PR A 1
C10 C 0.7045(9) 0.1202(6) 0.1330(10) 0.055(3) Uani 0.349(13) 1 d P A 1
H10A H 0.7748 0.0869 0.1143 0.066 Uiso 0.349(13) 1 calc PR A 1
H10B H 0.7227 0.1315 0.1965 0.066 Uiso 0.349(13) 1 calc PR A 1
C11 C 0.6973(10) 0.1903(7) 0.0812(12) 0.053(3) Uani 0.349(13) 1 d P A 1
H11A H 0.6676 0.1781 0.0192 0.063 Uiso 0.349(13) 1 calc PR A 1
H11B H 0.7863 0.2125 0.0820 0.063 Uiso 0.349(13) 1 calc PR A 1
C12 C 0.5991(2) 0.25196(16) 0.11731(17) 0.0429(7) Uani 0.349(13) 1 d P A 1
H12A H 0.6334 0.2699 0.1764 0.052 Uiso 0.349(13) 1 calc PR A 1
H12B H 0.5905 0.2960 0.0771 0.052 Uiso 0.349(13) 1 calc PR A 1
C9A C 0.5769(3) 0.08441(17) 0.1161(2) 0.0497(7) Uani 0.651(13) 1 d P A 2
H9AA H 0.5538 0.0399 0.0785 0.060 Uiso 0.651(13) 1 calc PR A 2
H9AB H 0.6079 0.0660 0.1756 0.060 Uiso 0.651(13) 1 calc PR A 2
C10A C 0.6899(4) 0.1302(3) 0.0765(5) 0.0446(17) Uani 0.651(13) 1 d P A 2
H10C H 0.7703 0.0989 0.0782 0.054 Uiso 0.651(13) 1 calc PR A 2
H10D H 0.6634 0.1430 0.0142 0.054 Uiso 0.651(13) 1 calc PR A 2
C11A C 0.7183(5) 0.2021(4) 0.1286(6) 0.0501(16) Uani 0.651(13) 1 d P A 2
H11C H 0.7389 0.1900 0.1917 0.060 Uiso 0.651(13) 1 calc PR A 2
H11D H 0.7948 0.2284 0.1071 0.060 Uiso 0.651(13) 1 calc PR A 2
C12A C 0.5991(2) 0.25196(16) 0.11731(17) 0.0429(7) Uani 0.651(13) 1 d P A 2
H12C H 0.5989 0.2775 0.0595 0.052 Uiso 0.651(13) 1 calc PR A 2
H12D H 0.6081 0.2917 0.1632 0.052 Uiso 0.651(13) 1 calc PR A 2

loop_
_atom_site_aniso_label
_atom_site_aniso_U_11
_atom_site_aniso_U_22
_atom_site_aniso_U_33
_atom_site_aniso_U_23
_atom_site_aniso_U_13
_atom_site_aniso_U_12
N1 0.0305(12) 0.0275(12) 0.0302(12) -0.0007(9) 0.0033(9) 0.0014(9)
B1 0.0278(12) 0.0334(13) 0.0321(12) 0.0009(9) 0.0041(9) -0.0020(9)
N2 0.0290(12) 0.0331(12) 0.0325(12) 0.0004(9) 0.0042(9) -0.0047(9)
B2 0.0372(13) 0.0268(12) 0.0347(12) 0.0003(9) 0.0051(10) -0.0011(9)
N3 0.0289(12) 0.0317(13) 0.0342(12) -0.0026(9) 0.0022(9) 0.0042(9)
B3 0.0270(12) 0.0329(13) 0.0319(12) -0.0001(9) 0.0046(9) 0.0030(9)
B1A 0.0305(12) 0.0275(12) 0.0302(12) -0.0007(9) 0.0033(9) 0.0014(9)
N1A 0.0278(12) 0.0334(13) 0.0321(12) 0.0009(9) 0.0041(9) -0.0020(9)
B2A 0.0290(12) 0.0331(12) 0.0325(12) 0.0004(9) 0.0042(9) -0.0047(9)
N2A 0.0372(13) 0.0268(12) 0.0347(12) 0.0003(9) 0.0051(10) -0.0011(9)
B3A 0.0289(12) 0.0317(13) 0.0342(12) -0.0026(9) 0.0022(9) 0.0042(9)
N3A 0.0270(12) 0.0329(13) 0.0319(12) -0.0001(9) 0.0046(9) 0.0030(9)
C1 0.0480(16) 0.0331(14) 0.0486(16) -0.0032(11) 0.0043(12) -0.0003(11)
C2 0.066(2) 0.0418(19) 0.159(4) -0.007(2) 0.023(2) 0.0100(17)
C3 0.061(2) 0.048(2) 0.175(5) -0.015(2) 0.038(3) 0.0158(17)
C4 0.0355(14) 0.0465(16) 0.0522(16) 0.0026(12) 0.0067(11) 0.0100(12)
C5 0.0387(15) 0.0498(17) 0.0610(18) 0.0037(13) 0.0086(12) -0.0103(13)
C6 0.054(4) 0.049(3) 0.092(7) 0.009(4) 0.016(4) -0.018(3)
C7 0.067(5) 0.045(4) 0.080(6) -0.010(4) 0.003(5) -0.021(3)
C8 0.0542(18) 0.0319(15) 0.0651(19) 0.0011(12) 0.0085(14) -0.0034(12)
C5A 0.0387(15) 0.0498(17) 0.0610(18) 0.0037(13) 0.0086(12) -0.0103(13)
C6A 0.041(4) 0.054(4) 0.063(7) 0.011(4) -0.002(4) -0.011(3)
C7A 0.056(5) 0.034(4) 0.067(6) 0.017(5) -0.007(5) -0.018(3)
C8A 0.0542(18) 0.0319(15) 0.0651(19) 0.0011(12) 0.0085(14) -0.0034(12)
C9 0.0357(15) 0.0492(17) 0.0640(18) -0.0071(13) 0.0035(13) 0.0094(12)
C10 0.044(5) 0.073(7) 0.049(7) 0.012(5) 0.005(4) 0.010(4)
C11 0.025(5) 0.065(8) 0.069(8) 0.000(7) 0.011(5) -0.002(4)
C12 0.0338(14) 0.0476(16) 0.0478(15) 0.0007(12) 0.0057(11) -0.0044(11)
C9A 0.0357(15) 0.0492(17) 0.0640(18) -0.0071(13) 0.0035(13) 0.0094(12)
C10A 0.028(2) 0.050(3) 0.057(4) -0.011(3) 0.009(2) 0.0066(19)
C11A 0.032(3) 0.060(3) 0.057(4) -0.011(3) -0.002(3) -0.006(2)
C12A 0.0338(14) 0.0476(16) 0.0478(15) 0.0007(12) 0.0057(11) -0.0044(11)

loop_
_atom_type_symbol
_atom_type_description
_atom_type_scat_dispersion_real
_atom_type_scat_dispersion_imag
_atom_type_scat_source
C C 0.0033 0.0016 'International Tables Vol C Tables 4.2.6.8 and 6.1.1.4'
H H 0.0000 0.0000 'International Tables Vol C Tables 4.2.6.8 and 6.1.1.4'
B B 0.0013 0.0007 'International Tables Vol C Tables 4.2.6.8 and 6.1.1.4'
N N 0.0061 0.0033 'International Tables Vol C Tables 4.2.6.8 and 6.1.1.4'

loop_
_geom_angle_atom_site_label_1
_geom_angle_atom_site_label_2
_geom_angle_atom_site_label_3
_geom_angle
B3 N1 B1 120.1(2)
B3 N1 C1 120.4(2)
B1 N1 C1 119.5(2)
N3 B1 N1 120.09(19)
N3 B1 C12 120.30(19)
N1 B1 C12 119.6(2)
B2 N2 B3 120.08(19)
B2 N2 C5 120.6(2)
B3 N2 C5 119.3(2)
N2 B2 N3 120.0(2)
N2 B2 C8 120.6(2)
N3 B2 C8 119.4(2)
B1 N3 B2 119.83(19)
B1 N3 C9 120.9(2)
B2 N3 C9 119.3(2)
N1 B3 N2 119.81(19)
N1 B3 C4 120.5(2)
N2 B3 C4 119.69(19)
C2 C1 N1 114.8(2)
C2 C1 H1A 108.6
N1 C1 H1A 108.6
C2 C1 H1B 108.6
N1 C1 H1B 108.6
H1A C1 H1B 107.5
C3 C2 C1 117.5(3)
C3 C2 H2A 107.9
C1 C2 H2A 107.9
C3 C2 H2B 107.9
C1 C2 H2B 107.9
H2A C2 H2B 107.2
C2 C3 C4 116.6(3)
C2 C3 H3A 108.1
C4 C3 H3A 108.1
C2 C3 H3B 108.1
C4 C3 H3B 108.1
H3A C3 H3B 107.3
C3 C4 B3 113.2(2)
C3 C4 H4A 108.9
B3 C4 H4A 108.9
C3 C4 H4B 108.9
B3 C4 H4B 108.9
H4A C4 H4B 107.8
C6 C5 N2 114.1(3)
C6 C5 H5A 108.7
N2 C5 H5A 108.7
C6 C5 H5B 108.7
N2 C5 H5B 108.7
H5A C5 H5B 107.6
C7 C6 C5 108.3(9)
C7 C6 H6A 110.0
C5 C6 H6A 110.0
C7 C6 H6B 110.0
C5 C6 H6B 110.0
H6A C6 H6B 108.4
C6 C7 C8 110.4(8)
C6 C7 H7A 109.6
C8 C7 H7A 109.6
C6 C7 H7B 109.6
C8 C7 H7B 109.6
H7A C7 H7B 108.1
B2 C8 C7 112.2(4)
B2 C8 H8A 109.2
C7 C8 H8A 109.2
B2 C8 H8B 109.2
C7 C8 H8B 109.2
H8A C8 H8B 107.9
C7A C6A H6AA 110.2
C7A C6A H6AB 110.2
H6AA C6A H6AB 108.5
C6A C7A H7AA 109.9
C6A C7A H7AB 109.9
H7AA C7A H7AB 108.3
C10 C9 N3 117.6(4)
C10 C9 H9A 107.9
N3 C9 H9A 107.9
C10 C9 H9B 107.9
N3 C9 H9B 107.9
H9A C9 H9B 107.2
C9 C10 C11 105.7(11)
C9 C10 H10A 110.6
C11 C10 H10A 110.6
C9 C10 H10B 110.6
C11 C10 H10B 110.6
H10A C10 H10B 108.7
C10 C11 C12 113.1(10)
C10 C11 H11A 109.0
C12 C11 H11A 109.0
C10 C11 H11B 109.0
C12 C11 H11B 109.0
H11A C11 H11B 107.8
B1 C12 C11 107.4(5)
B1 C12 H12A 110.2
C11 C12 H12A 110.2
B1 C12 H12B 110.2
C11 C12 H12B 110.2
H12A C12 H12B 108.5
C11A C10A H10C 109.6
C11A C10A H10D 109.6
H10C C10A H10D 108.1
C10A C11A H11C 110.0
C10A C11A H11D 110.0
H11C C11A H11D 108.4

loop_
_geom_bond_atom_site_label_1
_geom_bond_atom_site_label_2
_geom_bond_distance
N1 B3 1.423(3)
N1 B1 1.439(3)
N1 C1 1.528(3)
B1 N3 1.417(3)
B1 C12 1.536(3)
N2 B2 1.416(3)
N2 B3 1.441(3)
N2 C5 1.534(3)
B2 N3 1.447(3)
B2 C8 1.539(3)
N3 C9 1.523(3)
B3 C4 1.532(3)
C1 C2 1.495(4)
C1 H1A 0.9900
C1 H1B 0.9900
C2 C3 1.387(5)
C2 H2A 0.9900
C2 H2B 0.9900
C3 C4 1.503(5)
C3 H3A 0.9900
C3 H3B 0.9900
C4 H4A 0.9900
C4 H4B 0.9900
C5 C6 1.517(7)
C5 H5A 0.9900
C5 H5B 0.9900
C6 C7 1.491(14)
C6 H6A 0.9900
C6 H6B 0.9900
C7 C8 1.568(8)
C7 H7A 0.9900
C7 H7B 0.9900
C8 H8A 0.9900
C8 H8B 0.9900
C6A C7A 1.541(15)
C6A H6AA 0.9900
C6A H6AB 0.9900
C7A H7AA 0.9900
C7A H7AB 0.9900
C9 C10 1.452(10)
C9 H9A 0.9900
C9 H9B 0.9900
C10 C11 1.469(19)
C10 H10A 0.9900
C10 H10B 0.9900
C11 C12 1.611(12)
C11 H11A 0.9900
C11 H11B 0.9900
C12 H12A 0.9900
C12 H12B 0.9900
C10A C11A 1.515(9)
C10A H10C 0.9900
C10A H10D 0.9900
C11A H11C 0.9900
C11A H11D 0.9900

loop_
_geom_torsion_atom_site_label_1
_geom_torsion_atom_site_label_2
_geom_torsion_atom_site_label_3
_geom_torsion_atom_site_label_4
_geom_torsion
B3 N1 B1 N3 -1.2(3)
C1 N1 B1 N3 178.5(2)
B3 N1 B1 C12 178.62(19)
C1 N1 B1 C12 -1.6(3)
B3 N2 B2 N3 -3.1(3)
C5 N2 B2 N3 177.7(2)
B3 N2 B2 C8 178.7(2)
C5 N2 B2 C8 -0.5(3)
N1 B1 N3 B2 0.2(3)
C12 B1 N3 B2 -179.6(2)
N1 B1 N3 C9 179.3(2)
C12 B1 N3 C9 -0.5(3)
N2 B2 N3 B1 1.9(3)
C8 B2 N3 B1 -179.8(2)
N2 B2 N3 C9 -177.2(2)
C8 B2 N3 C9 1.1(3)
B1 N1 B3 N2 0.1(3)
C1 N1 B3 N2 -179.7(2)
B1 N1 B3 C4 179.8(2)
C1 N1 B3 C4 0.0(3)
B2 N2 B3 N1 2.1(3)
C5 N2 B3 N1 -178.7(2)
B2 N2 B3 C4 -177.6(2)
C5 N2 B3 C4 1.6(3)
B3 N1 C1 C2 -6.7(4)
B1 N1 C1 C2 173.6(3)
N1 C1 C2 C3 31.8(5)
C1 C2 C3 C4 -50.1(6)
C2 C3 C4 B3 40.6(5)
N1 B3 C4 C3 -15.5(4)
N2 B3 C4 C3 164.2(3)
B2 N2 C5 C6 18.6(6)
B3 N2 C5 C6 -160.6(6)
N2 C5 C6 C7 -51.3(11)
C5 C6 C7 C8 66.7(13)
N2 B2 C8 C7 15.0(6)
N3 B2 C8 C7 -163.3(5)
C6 C7 C8 B2 -48.4(12)
B1 N3 C9 C10 15.1(7)
B2 N3 C9 C10 -165.8(7)
N3 C9 C10 C11 -47.2(14)
C9 C10 C11 C12 68.4(16)
N3 B1 C12 C11 18.3(7)
N1 B1 C12 C11 -161.5(7)
C10 C11 C12 B1 -54.2(14)
